data_9006296
loop_
_publ_author_name
'Boisen, M. B.'
'Gibbs, G. V.'
'Bukowinski, M. S. T.'

_publ_section_title
;
 Framework silica structures generated using simulated annealing
 with a potential energy function based on an H6Si2O7 molecule
 Sample: 13
;
_journal_name_full 'Physics and Chemistry of Minerals'
_journal_page_first 269
_journal_page_last 284
_journal_volume 21
_journal_year 1994
_chemical_formula_structural SiO2
_chemical_formula_sum 'O2 Si'
_space_group_IT_number 5
_symmetry_space_group_name_Hall 'C 2y'
_symmetry_space_group_name_H-M 'C 1 2 1'
_cell_angle_alpha 90
_cell_angle_beta 100.2277
_cell_angle_gamma 90
_cell_length_a 6.6211
_cell_length_b 7.9963
_cell_length_c 5.4115
_cell_formula_units_Z 8
_cell_volume 281.955
_exptl_crystal_density_diffrn 2.831
_cod_original_formula_sum 'Si O2'
_cod_database_code 9006296

loop_
_symmetry_equiv_pos_as_xyz
x,y,z
1/2+x,1/2+y,z
-x,y,-z
1/2-x,1/2+y,-z

loop_
_atom_site_label
_atom_site_fract_x
_atom_site_fract_y
_atom_site_fract_z
Si1 0.19117 0.50000 0.28369
Si2 0.24400 0.12610 0.20584
O1 0.31674 0.51016 0.57183
O2 0.13270 0.30628 0.22617
O3 0.32872 0.55266 0.07655
O4 0.00574 0.62869 0.74487
